data_2010320
loop_
_publ_author_name
'Chen, W.'
'Goh, L.Y.'
'Tay, M.S.'

_publ_section_title
;
 Bis(tricarbonyl-\h^5^-methylcyclopentadienylchromium)(<i>Cr</i>---<i>Cr</i>)
;
_journal_issue 12
_journal_name_full 'Acta Crystallographica Section C'
_journal_page_first 1874
_journal_page_last 1875
_journal_paper_doi 10.1107/S0108270194005585
_journal_volume 50
_journal_year 1994
_chemical_formula_moiety 'C18 H14 Cr2 O6'
_chemical_formula_sum 'C18 H14 Cr2 O6'
_chemical_formula_weight 430.30
_space_group_IT_number 2
_symmetry_cell_setting triclinic
_symmetry_space_group_name_Hall '-P 1'
_symmetry_space_group_name_H-M 'P -1'
_atom_type_scat_source IntTabIV
_cell_angle_alpha 79.031(7)
_cell_angle_beta 81.474(8)
_cell_angle_gamma 64.451(7)
_cell_formula_units_Z 1
_cell_length_a 7.5371(7)
_cell_length_b 7.7348(7)
_cell_length_c 8.5907(8)
_cell_measurement_reflns_used 25
_cell_measurement_temperature 300
_cell_measurement_theta_max 16
_cell_measurement_theta_min 14
_cell_volume 442.35(8)
_diffrn_measurement_device 'Enraf-Nonius CAD-4'
_diffrn_measurement_method \w-2\q
_diffrn_radiation_type MoK\a
_diffrn_radiation_wavelength 0.71073
_diffrn_reflns_av_R_equivalents 'None to average'
_diffrn_reflns_limit_h_max 9
_diffrn_reflns_limit_h_min 0
_diffrn_reflns_limit_k_max 10
_diffrn_reflns_limit_k_min -10
_diffrn_reflns_limit_l_max 11
_diffrn_reflns_limit_l_min -11
_diffrn_reflns_number 2164
_diffrn_reflns_theta_max 27.5
_diffrn_standards_decay_% '-0.0134% h^-1^'
_diffrn_standards_interval_count 400
_diffrn_standards_number 3
_exptl_absorpt_coefficient_mu 1.23
_exptl_absorpt_correction_T_max 0.998
_exptl_absorpt_correction_T_min 0.755
_exptl_absorpt_correction_type
;empirical (\y-scans; North, Phillips &
Mathews, 1968)
;
_exptl_crystal_colour 'dark green'
_exptl_crystal_density_diffrn 1.615
_exptl_crystal_description 'chunky parallelepiped'
_exptl_crystal_size_max 0.32
_exptl_crystal_size_mid 0.30
_exptl_crystal_size_min 0.30
_refine_diff_density_max 0.37
_refine_diff_density_min -0.30
_refine_ls_extinction_method 'none ?'
_refine_ls_goodness_of_fit_obs 0.587
_refine_ls_hydrogen_treatment refall
_refine_ls_number_parameters 146
_refine_ls_number_reflns 1735
_refine_ls_R_factor_obs 0.030
_refine_ls_shift/esd_max <0.01
_refine_ls_structure_factor_coef F
_refine_ls_weighting_details 'w = 1/[\s(F)^2^]'
_refine_ls_weighting_scheme calc
_refine_ls_wR_factor_obs 0.035
_reflns_number_observed 1735
_reflns_number_total 2011
_reflns_observed_criterion I>3\s(I)
_cod_data_source_file mu1098.cif
_cod_data_source_block mu1098_structure_1_of_1
_cod_depositor_comments
;
The following automatic conversions were performed:

'_refine_ls_weighting_scheme' value '1/[\s(F)^2^]' was changed to
'calc'. New tag '_refine_ls_weighting_details' was created. The value
of the new tag was set to 'w = 1/[\s(F)^2^]'.

Automatic conversion script
Id: cif_fix_values 3143 2015-03-26 13:38:13Z robertas 
;
_cod_original_cell_volume 442.40(10)
_cod_database_code 2010320

loop_
_symmetry_equiv_pos_as_xyz
x,y,z
-x,-y,-z

loop_
_atom_site_label
_atom_site_fract_x
_atom_site_fract_y
_atom_site_fract_z
Cr .07440(5) .37926(5) .17186(4)
O1 .4463(2) .3148(3) -.0389(2)
O2 .3268(3) .4344(3) .3775(2)
O3 -.1549(3) .7923(3) .2281(2)
C1 .2971(3) .3473(3) .0324(3)
C2 .2299(3) .4120(3) .2985(3)
C3 -.0706(3) .6384(3) .1959(3)
C4 -.0107(4) .2173(4) .3827(3)
C5 -.1688(3) .3039(4) .2852(4)
C6 -.1042(3) .2252(3) .1417(3)
C7 .0929(4) .0940(3) .1498(3)
C8 .1540(3) .0846(3) .3000(3)
C9 .3466(4) -.0494(5) .3638(4)
H1 .448(5) -.038(4) .293(4)
H2 .366(5) -.008(5) .452(4)
H3 .357(5) -.189(5) .382(5)
H4 -.010(4) .236(4) .481(3)
H5 -.287(4) .398(4) .309(3)
H6 -.176(4) .256(3) .062(3)
H7 .177(4) .023(4) .075(3)

loop_
_geom_angle_atom_site_label_1
_geom_angle_atom_site_label_2
_geom_angle_atom_site_label_3
_geom_angle
_geom_angle_publ_flag
Cr Cr C1 72.27(8) yes
Cr Cr C3 71.65(7) yes
Cr Cr C4 141.71(8) yes
Cr Cr C6 84.00(8) yes
Cr Cr C8 138.80(7) yes
C2 Cr C3 79.30(10) yes
C1 Cr C3 110.80(10) yes
Cr C2 O2 179.4(3) yes
C5 C4 C8 108.8(3) yes
C5 C6 C7 108.3(3) yes
C4 C8 C7 106.4(2) yes
C7 C8 C9 126.7(3) yes
Cr Cr C2 128.21(9) yes
O2 Cr C1 79.66(8) no
Cr Cr C5 104.53(8) yes
Cr Cr C7 101.31(7) yes
Cr Cr C9 145.17(8) yes
C1 Cr C2 79.70(10) yes
Cr C1 O1 172.2(2) yes
Cr C3 O3 172.4(2) yes
C4 C5 C6 107.6(3) yes
C6 C7 C8 108.9(2) yes
C4 C8 C9 126.7(3) yes
C5 C4 H4 127.(2) no
C4 C5 H5 125.(2) no
C5 C6 H6 125.(2) no
C6 C7 H7 129.(2) no
C8 C9 H1 109.(2) no
C8 C9 H3 109.(3) no
H1 C9 H3 111.(3) no
C8 C4 H4 124.(2) no
C6 C5 H5 127.(2) no
C7 C6 H6 127.(2) no
C8 C7 H7 122.(2) no
C8 C9 H2 111.(3) no
H1 C9 H2 101.(3) no
H2 C9 H3 115.(4) no

loop_
_geom_bond_atom_site_label_1
_geom_bond_atom_site_label_2
_geom_bond_site_symmetry_1
_geom_bond_site_symmetry_2
_geom_bond_distance
_geom_bond_publ_flag
Cr Cr . . 3.2470(10) yes
Cr C1 . . 1.863(2) yes
Cr C3 . . 1.859(3) yes
Cr C5 . . 2.197(3) yes
Cr C7 . . 2.193(3) yes
O1 C1 . . 1.146(3) yes
C4 C8 . . 1.420(4) yes
C7 C8 . . 1.412(4) yes
C6 C7 . . 1.395(4) yes
O3 C3 . . 1.148(3) yes
Cr C2 . . 1.833(2) yes
Cr C4 . . 2.179(3) yes
Cr C6 . . 2.214(3) yes
Cr C8 . . 2.198(3) yes
O2 C2 . . 1.151(3) yes
C5 C6 . . 1.407(4) yes
C8 C9 . . 1.484(4) yes
C4 C5 . . 1.401(4) yes
C4 H4 . . 0.89(3) no
C5 H5 . . 0.90(3) no
C9 H1 . . 0.93(4) no
C9 H3 . . 1.03(5) no
C7 H7 . . 0.91(3) no
C6 H6 . . 0.87(3) no
C9 H2 . . 0.93(4) no
